data_4028486
loop_
_publ_author_name
'Subhadip De'
'Sourabh Mishra'
'Badrinath N. Kakde'
'Dhananjay Dey'
'Alakesh Bisai'

_publ_section_title
;
 Expeditious Approach to Pyrrolophenanthridones, Phenanthridines, and
 Benzo[c]phenanthridines via Organocatalytic Direct Biaryl-Coupling
 Promoted by Potassium tert-Butoxide
;
_journal_name_full 'Journal of Organic Chemistry'
_journal_page_first 7823
_journal_page_last 7844
_journal_paper_doi 10.1021/jo400890k
_journal_volume 78
_journal_year 2013
_chemical_formula_sum 'C14 H11 N O3'
_chemical_formula_weight 241.24
_space_group_IT_number 14
_symmetry_cell_setting monoclinic
_symmetry_Int_Tables_number 14
_symmetry_space_group_name_Hall '-P 2ybc'
_symmetry_space_group_name_H-M 'P 1 21/c 1'
_atom_sites_solution_hydrogens geom
_atom_sites_solution_primary direct
_atom_sites_solution_secondary difmap
_audit_creation_method SHELXL-97
_cell_angle_alpha 90.00
_cell_angle_beta 93.274(4)
_cell_angle_gamma 90.00
_cell_formula_units_Z 4
_cell_length_a 13.5058(13)
_cell_length_b 4.6253(3)
_cell_length_c 18.357(2)
_cell_measurement_temperature 298(2)
_cell_measurement_theta_max 30.04
_cell_measurement_theta_min 2.64
_cell_volume 1144.86(18)
_computing_structure_refinement 'SHELXL-97 (Sheldrick, 1997)'
_computing_structure_solution 'SHELXS-97 (Sheldrick, 1990)'
_diffrn_ambient_temperature 298(2)
_diffrn_measured_fraction_theta_full 0.961
_diffrn_measured_fraction_theta_max 0.961
_diffrn_radiation_monochromator graphite
_diffrn_radiation_source 'fine-focus sealed tube'
_diffrn_radiation_type MoK\a
_diffrn_radiation_wavelength 0.71073
_diffrn_reflns_av_R_equivalents 0.0467
_diffrn_reflns_av_sigmaI/netI 0.0592
_diffrn_reflns_limit_h_max 17
_diffrn_reflns_limit_h_min -17
_diffrn_reflns_limit_k_max 5
_diffrn_reflns_limit_k_min -5
_diffrn_reflns_limit_l_max 23
_diffrn_reflns_limit_l_min -15
_diffrn_reflns_number 5911
_diffrn_reflns_theta_full 27.10
_diffrn_reflns_theta_max 27.10
_diffrn_reflns_theta_min 2.62
_exptl_absorpt_coefficient_mu 0.100
_exptl_absorpt_correction_T_max 0.9901
_exptl_absorpt_correction_T_min 0.9707
_exptl_absorpt_correction_type multi-scan
_exptl_absorpt_process_details SADABS
_exptl_crystal_density_diffrn 1.400
_exptl_crystal_F_000 504
_exptl_crystal_size_max 0.30
_exptl_crystal_size_mid 0.10
_exptl_crystal_size_min 0.10
_refine_diff_density_max 0.122
_refine_diff_density_min -0.138
_refine_diff_density_rms 0.034
_refine_ls_extinction_method none
_refine_ls_goodness_of_fit_ref 0.975
_refine_ls_hydrogen_treatment mixed
_refine_ls_matrix_type full
_refine_ls_number_parameters 171
_refine_ls_number_reflns 2420
_refine_ls_number_restraints 0
_refine_ls_restrained_S_all 0.975
_refine_ls_R_factor_all 0.1120
_refine_ls_R_factor_gt 0.0472
_refine_ls_shift/su_max 0.001
_refine_ls_shift/su_mean 0.000
_refine_ls_structure_factor_coef Fsqd
_refine_ls_weighting_details 'calc w=1/[\s^2^(Fo^2^)+(0.0631P)^2^+0.0000P] where P=(Fo^2^+2Fc^2^)/3'
_refine_ls_weighting_scheme calc
_refine_ls_wR_factor_gt 0.1060
_refine_ls_wR_factor_ref 0.1313
_reflns_number_gt 1304
_reflns_number_total 2420
_reflns_threshold_expression >2sigma(I)
_cod_data_source_file jo400890k_si_002.cif
_cod_data_source_block SD4196
_cod_depositor_comments
;
The following automatic conversions were performed:

data name '_iucr_refine_instruction_details' was replaced with
'_iucr_refine_instructions_details' as specified in the replacement
file 'data/replacement-values/replacement_tags.lst'.

Automatic conversion script
Id: cif_correct_tags 9268 2022-04-12 08:56:07Z antanas 
;
_cod_original_sg_symbol_H-M 'P 21/c'
_cod_database_code 4028486

loop_
_symmetry_equiv_pos_as_xyz
'x, y, z'
'-x, y+1/2, -z+1/2'
'-x, -y, -z'
'x, -y-1/2, z-1/2'

loop_
_atom_site_label
_atom_site_type_symbol
_atom_site_fract_x
_atom_site_fract_y
_atom_site_fract_z
_atom_site_U_iso_or_equiv
_atom_site_adp_type
_atom_site_occupancy
_atom_site_symmetry_multiplicity
_atom_site_calc_flag
_atom_site_refinement_flags
O1W O 0.44374(13) 1.0354(4) 0.73654(11) 0.0622(5) Uani 1 1 d .
O1 O 0.23015(10) 0.0856(3) 1.12549(9) 0.0653(5) Uani 1 1 d .
N1 N 0.32139(12) 0.7947(4) 0.84001(11) 0.0563(5) Uani 1 1 d .
C12 C 0.32995(13) 0.4783(4) 0.94464(12) 0.0431(5) Uani 1 1 d .
O2 O 0.38817(11) -0.0347(3) 1.09449(10) 0.0658(5) Uani 1 1 d .
C6 C 0.17771(12) 0.7493(4) 0.91515(12) 0.0432(5) Uani 1 1 d .
C10 C 0.34801(13) 0.1621(4) 1.04559(13) 0.0464(5) Uani 1 1 d .
C7 C 0.23253(12) 0.5496(4) 0.96276(12) 0.0405(5) Uani 1 1 d .
C9 C 0.25252(13) 0.2336(4) 1.06418(12) 0.0458(5) Uani 1 1 d .
C1 C 0.22452(14) 0.8650(4) 0.85513(12) 0.0477(5) Uani 1 1 d .
C8 C 0.19378(13) 0.4217(4) 1.02490(12) 0.0455(5) Uani 1 1 d .
H8 H 0.1301 0.4649 1.0385 0.055 Uiso 1 1 calc R
C13 C 0.36833(15) 0.6116(4) 0.88277(13) 0.0533(6) Uani 1 1 d .
H13 H 0.4327 0.5637 0.8719 0.064 Uiso 1 1 calc R
C11 C 0.38839(13) 0.2794(4) 0.98719(13) 0.0497(6) Uani 1 1 d .
H11 H 0.4523 0.2317 0.9751 0.060 Uiso 1 1 calc R
C3 C 0.07755(18) 1.1335(5) 0.81877(15) 0.0690(7) Uani 1 1 d .
H3 H 0.0439 1.2604 0.7868 0.083 Uiso 1 1 calc R
C5 C 0.07889(14) 0.8356(4) 0.92522(13) 0.0542(6) Uani 1 1 d .
H5 H 0.0464 0.7644 0.9648 0.065 Uiso 1 1 calc R
C14 C 0.31713(15) -0.0757(4) 1.14788(14) 0.0602(6) Uani 1 1 d .
H14A H 0.3436 -0.0085 1.1951 0.072 Uiso 1 1 calc R
H14B H 0.3011 -0.2793 1.1519 0.072 Uiso 1 1 calc R
C4 C 0.03037(16) 1.0220(5) 0.87770(15) 0.0649(7) Uani 1 1 d .
H4 H -0.0348 1.0745 0.8850 0.078 Uiso 1 1 calc R
C2 C 0.17296(18) 1.0579(4) 0.80748(14) 0.0638(7) Uani 1 1 d .
H2 H 0.2042 1.1345 0.7680 0.077 Uiso 1 1 calc R
H1W H 0.4063(18) 0.998(5) 0.7683(16) 0.074(9) Uiso 1 1 d .
H2W H 0.478(2) 1.200(7) 0.7512(19) 0.123(12) Uiso 1 1 d .

loop_
_atom_site_aniso_label
_atom_site_aniso_U_11
_atom_site_aniso_U_22
_atom_site_aniso_U_33
_atom_site_aniso_U_23
_atom_site_aniso_U_13
_atom_site_aniso_U_12
O1W 0.0633(10) 0.0558(9) 0.0694(13) 0.0019(9) 0.0219(9) -0.0052(8)
O1 0.0568(9) 0.0778(10) 0.0619(12) 0.0158(9) 0.0085(8) 0.0086(7)
N1 0.0545(11) 0.0619(10) 0.0538(14) -0.0044(10) 0.0144(9) -0.0065(9)
C12 0.0360(10) 0.0451(10) 0.0489(15) -0.0130(10) 0.0080(9) -0.0015(8)
O2 0.0583(9) 0.0693(10) 0.0696(13) 0.0057(9) 0.0012(8) 0.0176(7)
C6 0.0387(10) 0.0423(10) 0.0484(15) -0.0116(10) 0.0002(9) -0.0043(8)
C10 0.0437(11) 0.0419(10) 0.0529(16) -0.0076(10) -0.0029(10) 0.0055(9)
C7 0.0349(10) 0.0400(9) 0.0468(14) -0.0118(9) 0.0037(9) -0.0037(8)
C9 0.0431(11) 0.0464(11) 0.0481(16) -0.0060(10) 0.0031(9) -0.0040(9)
C1 0.0511(12) 0.0443(11) 0.0474(15) -0.0062(10) 0.0012(10) -0.0054(9)
C8 0.0335(10) 0.0510(11) 0.0525(15) -0.0080(10) 0.0068(9) 0.0004(8)
C13 0.0442(11) 0.0591(13) 0.0579(17) -0.0095(12) 0.0134(11) -0.0009(10)
C11 0.0368(10) 0.0543(12) 0.0585(16) -0.0128(11) 0.0056(10) 0.0061(9)
C3 0.0727(17) 0.0606(14) 0.071(2) 0.0068(13) -0.0161(14) 0.0055(11)
C5 0.0427(11) 0.0560(12) 0.0637(17) -0.0055(11) 0.0010(10) 0.0015(9)
C14 0.0604(14) 0.0605(13) 0.0587(17) -0.0044(12) -0.0051(12) 0.0039(10)
C4 0.0482(13) 0.0661(14) 0.079(2) -0.0040(14) -0.0089(13) 0.0089(11)
C2 0.0744(16) 0.0598(14) 0.0565(18) 0.0036(12) -0.0011(12) -0.0062(11)

loop_
_atom_type_symbol
_atom_type_description
_atom_type_scat_dispersion_real
_atom_type_scat_dispersion_imag
_atom_type_scat_source
C C 0.0033 0.0016 'International Tables Vol C Tables 4.2.6.8 and 6.1.1.4'
H H 0.0000 0.0000 'International Tables Vol C Tables 4.2.6.8 and 6.1.1.4'
N N 0.0061 0.0033 'International Tables Vol C Tables 4.2.6.8 and 6.1.1.4'
O O 0.0106 0.0060 'International Tables Vol C Tables 4.2.6.8 and 6.1.1.4'

loop_
_geom_angle_atom_site_label_1
_geom_angle_atom_site_label_2
_geom_angle_atom_site_label_3
_geom_angle
H1W O1W H2W 107(3)
C9 O1 C14 106.34(16)
C13 N1 C1 117.72(19)
C7 C12 C13 118.35(19)
C7 C12 C11 121.20(19)
C13 C12 C11 120.44(18)
C10 O2 C14 106.43(15)
C1 C6 C5 117.66(19)
C1 C6 C7 118.60(17)
C5 C6 C7 123.74(19)
C11 C10 O2 128.88(18)
C11 C10 C9 121.53(19)
O2 C10 C9 109.59(19)
C8 C7 C12 119.01(18)
C8 C7 C6 123.73(17)
C12 C7 C6 117.26(19)
C8 C9 O1 127.53(18)
C8 C9 C10 122.9(2)
O1 C9 C10 109.53(18)
N1 C1 C2 117.5(2)
N1 C1 C6 122.48(19)
C2 C1 C6 119.99(19)
C9 C8 C7 117.74(17)
C9 C8 H8 121.1
C7 C8 H8 121.1
N1 C13 C12 125.56(19)
N1 C13 H13 117.2
C12 C13 H13 117.2
C10 C11 C12 117.57(17)
C10 C11 H11 121.2
C12 C11 H11 121.2
C2 C3 C4 120.3(2)
C2 C3 H3 119.9
C4 C3 H3 119.9
C4 C5 C6 121.1(2)
C4 C5 H5 119.5
C6 C5 H5 119.5
O2 C14 O1 107.89(18)
O2 C14 H14A 110.1
O1 C14 H14A 110.1
O2 C14 H14B 110.1
O1 C14 H14B 110.1
H14A C14 H14B 108.4
C5 C4 C3 120.5(2)
C5 C4 H4 119.7
C3 C4 H4 119.7
C3 C2 C1 120.5(2)
C3 C2 H2 119.8
C1 C2 H2 119.8

loop_
_geom_bond_atom_site_label_1
_geom_bond_atom_site_label_2
_geom_bond_distance
O1W H1W 0.81(3)
O1W H2W 0.92(3)
O1 C9 1.366(2)
O1 C14 1.432(2)
N1 C13 1.296(3)
N1 C1 1.391(2)
C12 C7 1.414(2)
C12 C13 1.416(3)
C12 C11 1.417(3)
O2 C10 1.369(2)
O2 C14 1.423(3)
C6 C1 1.407(3)
C6 C5 1.415(2)
C6 C7 1.446(3)
C10 C11 1.345(3)
C10 C9 1.393(3)
C7 C8 1.412(3)
C9 C8 1.357(3)
C1 C2 1.406(3)
C8 H8 0.9300
C13 H13 0.9300
C11 H11 0.9300
C3 C2 1.362(3)
C3 C4 1.386(3)
C3 H3 0.9300
C5 C4 1.367(3)
C5 H5 0.9300
C14 H14A 0.9700
C14 H14B 0.9700
C4 H4 0.9300
C2 H2 0.9300

loop_
_geom_torsion_atom_site_label_1
_geom_torsion_atom_site_label_2
_geom_torsion_atom_site_label_3
_geom_torsion_atom_site_label_4
_geom_torsion
C14 O2 C10 C11 177.0(2)
C14 O2 C10 C9 -3.2(2)
C13 C12 C7 C8 -179.07(18)
C11 C12 C7 C8 0.7(3)
C13 C12 C7 C6 1.7(3)
C11 C12 C7 C6 -178.55(16)
C1 C6 C7 C8 179.43(18)
C5 C6 C7 C8 -0.7(3)
C1 C6 C7 C12 -1.4(3)
C5 C6 C7 C12 178.45(17)
C14 O1 C9 C8 -177.9(2)
C14 O1 C9 C10 2.6(2)
C11 C10 C9 C8 0.7(3)
O2 C10 C9 C8 -179.12(17)
C11 C10 C9 O1 -179.78(19)
O2 C10 C9 O1 0.4(2)
C13 N1 C1 C2 -178.37(19)
C13 N1 C1 C6 1.2(3)
C5 C6 C1 N1 -179.90(17)
C7 C6 C1 N1 -0.1(3)
C5 C6 C1 C2 -0.4(3)
C7 C6 C1 C2 179.48(18)
O1 C9 C8 C7 -179.73(18)
C10 C9 C8 C7 -0.3(3)
C12 C7 C8 C9 -0.4(3)
C6 C7 C8 C9 178.81(16)
C1 N1 C13 C12 -0.9(3)
C7 C12 C13 N1 -0.6(3)
C11 C12 C13 N1 179.64(18)
O2 C10 C11 C12 179.41(18)
C9 C10 C11 C12 -0.4(3)
C7 C12 C11 C10 -0.3(3)
C13 C12 C11 C10 179.44(19)
C1 C6 C5 C4 0.8(3)
C7 C6 C5 C4 -179.01(19)
C10 O2 C14 O1 4.7(2)
C9 O1 C14 O2 -4.5(2)
C6 C5 C4 C3 -0.7(3)
C2 C3 C4 C5 0.1(4)
C4 C3 C2 C1 0.3(4)
N1 C1 C2 C3 179.35(19)
C6 C1 C2 C3 -0.2(3)
